data_7158449
loop_
_publ_author_name
'Chen, Wei'
'Zhou, Hui'
'Ren, Bai-Hao'
'Ren, Wei-Min'
'Lu, Xiao-Bing'

_publ_section_title
;
 COS-triggered oxygen/sulfur exchange of isatins: chemoselective synthesis
 of functionalized isoindigos and spirothiopyrans <i>via</i>
 self-condensation and the thio-Diels-Alder reaction.
;
_journal_issue 3
_journal_name_full 'Organic &amp; biomolecular chemistry'
_journal_page_first 678
_journal_page_last 685
_journal_paper_doi 10.1039/d1ob02157e
_journal_volume 20
_journal_year 2022
_chemical_formula_moiety 'C24 H30 N2 O2 Si2'
_chemical_formula_sum 'C24 H30 N2 O2 Si2'
_chemical_formula_weight 434.68
_space_group_crystal_system monoclinic
_space_group_IT_number 14
_space_group_name_Hall '-P 2ybc'
_space_group_name_H-M_alt 'P 1 21/c 1'
_atom_sites_solution_hydrogens geom
_atom_sites_solution_primary dual
_audit_block_doi 10.5517/ccdc.csd.cc24wg3m
_audit_creation_date 2019-07-19
_audit_creation_method
;
Olex2 1.2
(compiled 2018.05.29 svn.r3508 for OlexSys, GUI svn.r5506)
;
_audit_update_record
;
2020-10-15 deposited with the CCDC.	2021-12-15 downloaded from the CCDC.
;
_cell_angle_alpha 90
_cell_angle_beta 90.701(4)
_cell_angle_gamma 90
_cell_formula_units_Z 2
_cell_length_a 12.0825(8)
_cell_length_b 6.2924(4)
_cell_length_c 15.8782(10)
_cell_measurement_reflns_used 845
_cell_measurement_temperature 273.15
_cell_measurement_theta_max 19.773
_cell_measurement_theta_min 3.087
_cell_volume 1207.10(13)
_computing_cell_refinement 'SAINT v8.34A (Bruker, 2013)'
_computing_data_reduction 'SAINT v8.34A (Bruker, 2013)'
_computing_molecular_graphics 'Olex2 (Dolomanov et al., 2009)'
_computing_publication_material 'Olex2 (Dolomanov et al., 2009)'
_computing_structure_refinement 'ShelXL (Sheldrick, 2015)'
_computing_structure_solution 'ShelXT (Sheldrick, 2015)'
_diffrn_ambient_temperature 273.15
_diffrn_measured_fraction_theta_full 0.991
_diffrn_measured_fraction_theta_max 0.978
_diffrn_measurement_device_type 'CCD Area Detector'
_diffrn_radiation_type MoK\a
_diffrn_radiation_wavelength 0.71073
_diffrn_reflns_av_R_equivalents 0.0433
_diffrn_reflns_av_unetI/netI 0.0765
_diffrn_reflns_Laue_measured_fraction_full 0.991
_diffrn_reflns_Laue_measured_fraction_max 0.978
_diffrn_reflns_limit_h_max 14
_diffrn_reflns_limit_h_min -15
_diffrn_reflns_limit_k_max 7
_diffrn_reflns_limit_k_min -7
_diffrn_reflns_limit_l_max 17
_diffrn_reflns_limit_l_min -20
_diffrn_reflns_number 5625
_diffrn_reflns_point_group_measured_fraction_full 0.991
_diffrn_reflns_point_group_measured_fraction_max 0.978
_diffrn_reflns_theta_full 25.242
_diffrn_reflns_theta_max 27.461
_diffrn_reflns_theta_min 1.686
_exptl_absorpt_coefficient_mu 0.169
_exptl_absorpt_correction_T_max 0.7456
_exptl_absorpt_correction_T_min 0.6127
_exptl_absorpt_correction_type multi-scan
_exptl_absorpt_process_details
'SADABS-2014/3 (Bruker,2014/3) was used for absorption correction. wR2(int) was 0.0647 before and 0.0410 after correction. The Ratio of minimum to maximum transmission is 0.8218. The \l/2 correction factor is 0.00150.'
_exptl_crystal_colour colourless
_exptl_crystal_colour_primary colourless
_exptl_crystal_density_diffrn 1.196
_exptl_crystal_description block
_exptl_crystal_F_000 464
_refine_diff_density_max 0.168
_refine_diff_density_min -0.204
_refine_diff_density_rms 0.043
_refine_ls_extinction_method none
_refine_ls_goodness_of_fit_ref 0.970
_refine_ls_hydrogen_treatment constr
_refine_ls_matrix_type full
_refine_ls_number_parameters 139
_refine_ls_number_reflns 2703
_refine_ls_number_restraints 0
_refine_ls_restrained_S_all 0.970
_refine_ls_R_factor_all 0.1250
_refine_ls_R_factor_gt 0.0537
_refine_ls_shift/su_max 0.001
_refine_ls_shift/su_mean 0.000
_refine_ls_structure_factor_coef Fsqd
_refine_ls_weighting_details 'w=1/[\s^2^(Fo^2^)+(0.0567P)^2^] where P=(Fo^2^+2Fc^2^)/3'
_refine_ls_weighting_scheme calc
_refine_ls_wR_factor_gt 0.1148
_refine_ls_wR_factor_ref 0.1466
_reflns_Friedel_coverage 0.000
_reflns_number_gt 1314
_reflns_number_total 2703
_reflns_threshold_expression 'I > 2\s(I)'
_cod_data_source_file d1ob02157e2.cif
_cod_data_source_block 19jul16a_0m
_cod_depositor_comments 'Adding full bibliography for 7158448--7158450.cif.'
_cod_database_code 7158449
_shelx_shelxl_version_number 2018/3
_shelx_space_group_comment
;
The symmetry employed for this shelxl refinement is uniquely defined
by the following loop, which should always be used as a source of
symmetry information in preference to the above space-group names.
They are only intended as comments.
;
_olex2_refinement_description
;
1. Fixed Uiso
 At 1.2 times of:
  All C(H) groups, All C(H,H) groups
 At 1.5 times of:
  All C(H,H,H) groups
2.a Secondary CH2 refined with riding coordinates:
 C1(H1A,H1B)
2.b Aromatic/amide H refined with riding coordinates:
 C6(H6), C7(H7), C8(H8), C9(H9)
2.c Idealised Me refined as rotating group:
 C10(H10A,H10B,H10C), C11(H11A,H11B,H11C), C12(H12A,H12B,H12C)
;
_olex2_submission_special_instructions 'No special instructions were received'

loop_
_space_group_symop_operation_xyz
'x, y, z'
'-x, y+1/2, -z+1/2'
'-x, -y, -z'
'x, -y-1/2, z-1/2'

loop_
_atom_site_label
_atom_site_type_symbol
_atom_site_fract_x
_atom_site_fract_y
_atom_site_fract_z
_atom_site_U_iso_or_equiv
_atom_site_adp_type
_atom_site_occupancy
_atom_site_site_symmetry_order
_atom_site_calc_flag
_atom_site_refinement_flags_posn
_atom_site_refinement_flags_adp
_atom_site_refinement_flags_occupancy
_atom_site_disorder_assembly
_atom_site_disorder_group
Si1 Si 0.13066(7) 0.31354(14) 0.63943(5) 0.0652(3) Uani 1 1 d . . . . .
O1 O 0.28330(16) 0.0487(4) 0.46331(14) 0.0917(8) Uani 1 1 d . . . . .
N1 N 0.33264(17) 0.3173(4) 0.55132(13) 0.0533(6) Uani 1 1 d . . . . .
C1 C 0.2222(2) 0.4140(5) 0.55256(16) 0.0615(8) Uani 1 1 d . . . . .
H1A H 0.185683 0.387270 0.498856 0.074 Uiso 1 1 calc R . . . .
H1B H 0.230381 0.566638 0.558536 0.074 Uiso 1 1 calc R . . . .
C2 C 0.3537(2) 0.1397(5) 0.50533(16) 0.0560(7) Uani 1 1 d . . . . .
C3 C 0.47480(19) 0.0850(4) 0.51885(14) 0.0447(6) Uani 1 1 d . . . . .
C4 C 0.51593(19) 0.2515(4) 0.57653(14) 0.0454(6) Uani 1 1 d . . . . .
C5 C 0.4267(2) 0.3883(4) 0.59328(15) 0.0461(6) Uani 1 1 d . . . . .
C6 C 0.4363(2) 0.5646(5) 0.64367(17) 0.0618(8) Uani 1 1 d . . . . .
H6 H 0.375848 0.652469 0.653128 0.074 Uiso 1 1 calc R . . . .
C7 C 0.5381(3) 0.6080(5) 0.67990(18) 0.0728(9) Uani 1 1 d . . . . .
H7 H 0.546824 0.726404 0.714383 0.087 Uiso 1 1 calc R . . . .
C8 C 0.6265(3) 0.4768(5) 0.6652(2) 0.0767(10) Uani 1 1 d . . . . .
H8 H 0.694561 0.507646 0.690361 0.092 Uiso 1 1 calc R . . . .
C9 C 0.6169(2) 0.3004(5) 0.61409(16) 0.0609(8) Uani 1 1 d . . . . .
H9 H 0.678120 0.214296 0.604831 0.073 Uiso 1 1 calc R . . . .
C10 C 0.1758(3) 0.4250(6) 0.74241(17) 0.0872(11) Uani 1 1 d . . . . .
H10A H 0.252438 0.391893 0.752213 0.131 Uiso 1 1 calc GR . . . .
H10B H 0.132131 0.364386 0.786440 0.131 Uiso 1 1 calc GR . . . .
H10C H 0.166181 0.576455 0.741883 0.131 Uiso 1 1 calc GR . . . .
C11 C -0.0125(2) 0.4016(7) 0.6151(2) 0.0977(12) Uani 1 1 d . . . . .
H11A H -0.013244 0.552687 0.606534 0.147 Uiso 1 1 calc GR . . . .
H11B H -0.059715 0.366061 0.661126 0.147 Uiso 1 1 calc GR . . . .
H11C H -0.038593 0.331858 0.564856 0.147 Uiso 1 1 calc GR . . . .
C12 C 0.1390(3) 0.0206(5) 0.6413(2) 0.1065(13) Uani 1 1 d . . . . .
H12A H 0.114832 -0.034866 0.587818 0.160 Uiso 1 1 calc GR . . . .
H12B H 0.092475 -0.033523 0.684863 0.160 Uiso 1 1 calc GR . . . .
H12C H 0.214174 -0.021981 0.652053 0.160 Uiso 1 1 calc GR . . . .

loop_
_atom_site_aniso_label
_atom_site_aniso_U_11
_atom_site_aniso_U_22
_atom_site_aniso_U_33
_atom_site_aniso_U_23
_atom_site_aniso_U_13
_atom_site_aniso_U_12
Si1 0.0579(5) 0.0657(6) 0.0724(5) 0.0057(5) 0.0082(4) 0.0165(4)
O1 0.0497(12) 0.113(2) 0.1115(17) -0.0555(16) -0.0190(11) 0.0209(13)
N1 0.0450(12) 0.0544(14) 0.0607(13) -0.0089(12) 0.0006(10) 0.0166(11)
C1 0.0575(17) 0.0633(19) 0.0638(16) -0.0035(15) 0.0010(13) 0.0232(15)
C2 0.0442(15) 0.065(2) 0.0584(15) -0.0109(15) -0.0027(12) 0.0088(14)
C3 0.0412(14) 0.0510(16) 0.0420(13) -0.0005(12) 0.0019(10) 0.0056(12)
C4 0.0442(14) 0.0485(16) 0.0434(13) 0.0002(12) 0.0052(10) 0.0028(12)
C5 0.0503(15) 0.0430(16) 0.0451(13) 0.0031(13) 0.0040(11) 0.0043(13)
C6 0.066(2) 0.0526(19) 0.0669(17) -0.0068(16) 0.0102(14) 0.0043(15)
C7 0.081(2) 0.060(2) 0.077(2) -0.0218(17) 0.0083(17) -0.0100(19)
C8 0.063(2) 0.079(2) 0.088(2) -0.030(2) -0.0014(16) -0.0125(18)
C9 0.0507(17) 0.066(2) 0.0661(17) -0.0155(16) 0.0010(13) 0.0016(15)
C10 0.092(2) 0.101(3) 0.0680(19) 0.0074(19) 0.0098(17) 0.022(2)
C11 0.061(2) 0.142(4) 0.091(2) 0.021(2) 0.0106(17) 0.022(2)
C12 0.128(3) 0.070(3) 0.122(3) 0.005(2) 0.025(2) 0.005(2)

loop_
_atom_type_symbol
_atom_type_description
_atom_type_scat_dispersion_real
_atom_type_scat_dispersion_imag
_atom_type_scat_source
C C 0.0033 0.0016 'International Tables Vol C Tables 4.2.6.8 and 6.1.1.4'
H H 0.0000 0.0000 'International Tables Vol C Tables 4.2.6.8 and 6.1.1.4'
N N 0.0061 0.0033 'International Tables Vol C Tables 4.2.6.8 and 6.1.1.4'
O O 0.0106 0.0060 'International Tables Vol C Tables 4.2.6.8 and 6.1.1.4'
Si Si 0.0817 0.0704 'International Tables Vol C Tables 4.2.6.8 and 6.1.1.4'

loop_
_geom_angle_atom_site_label_1
_geom_angle_atom_site_label_2
_geom_angle_atom_site_label_3
_geom_angle
_geom_angle_site_symmetry_1
_geom_angle_site_symmetry_3
_geom_angle_publ_flag
C10 Si1 C1 110.42(15) . . ?
C11 Si1 C1 107.51(13) . . ?
C11 Si1 C10 109.55(16) . . ?
C12 Si1 C1 108.26(15) . . ?
C12 Si1 C10 110.38(18) . . ?
C12 Si1 C11 110.67(19) . . ?
C2 N1 C1 121.6(2) . . ?
C2 N1 C5 111.4(2) . . ?
C5 N1 C1 127.0(2) . . ?
Si1 C1 H1A 108.7 . . ?
Si1 C1 H1B 108.7 . . ?
N1 C1 Si1 114.34(18) . . ?
N1 C1 H1A 108.7 . . ?
N1 C1 H1B 108.7 . . ?
H1A C1 H1B 107.6 . . ?
O1 C2 N1 123.1(2) . . ?
O1 C2 C3 129.6(3) . . ?
N1 C2 C3 107.3(2) . . ?
C3 C3 C2 123.2(3) 3_656 . ?
C3 C3 C4 132.6(3) 3_656 . ?
C4 C3 C2 104.1(2) . . ?
C5 C4 C3 107.4(2) . . ?
C9 C4 C3 135.5(2) . . ?
C9 C4 C5 117.1(2) . . ?
N1 C5 C4 109.7(2) . . ?
C6 C5 N1 127.2(2) . . ?
C6 C5 C4 123.0(2) . . ?
C5 C6 H6 120.9 . . ?
C5 C6 C7 118.2(3) . . ?
C7 C6 H6 120.9 . . ?
C6 C7 H7 119.9 . . ?
C8 C7 C6 120.2(3) . . ?
C8 C7 H7 119.9 . . ?
C7 C8 H8 119.2 . . ?
C7 C8 C9 121.6(3) . . ?
C9 C8 H8 119.2 . . ?
C4 C9 H9 120.0 . . ?
C8 C9 C4 120.0(3) . . ?
C8 C9 H9 120.0 . . ?
Si1 C10 H10A 109.5 . . ?
Si1 C10 H10B 109.5 . . ?
Si1 C10 H10C 109.5 . . ?
H10A C10 H10B 109.5 . . ?
H10A C10 H10C 109.5 . . ?
H10B C10 H10C 109.5 . . ?
Si1 C11 H11A 109.5 . . ?
Si1 C11 H11B 109.5 . . ?
Si1 C11 H11C 109.5 . . ?
H11A C11 H11B 109.5 . . ?
H11A C11 H11C 109.5 . . ?
H11B C11 H11C 109.5 . . ?
Si1 C12 H12A 109.5 . . ?
Si1 C12 H12B 109.5 . . ?
Si1 C12 H12C 109.5 . . ?
H12A C12 H12B 109.5 . . ?
H12A C12 H12C 109.5 . . ?
H12B C12 H12C 109.5 . . ?

loop_
_geom_bond_atom_site_label_1
_geom_bond_atom_site_label_2
_geom_bond_distance
_geom_bond_site_symmetry_2
_geom_bond_publ_flag
Si1 C1 1.887(3) . ?
Si1 C10 1.855(3) . ?
Si1 C11 1.852(3) . ?
Si1 C12 1.846(4) . ?
O1 C2 1.218(3) . ?
N1 C1 1.467(3) . ?
N1 C2 1.361(3) . ?
N1 C5 1.384(3) . ?
C1 H1A 0.9700 . ?
C1 H1B 0.9700 . ?
C2 C3 1.516(3) . ?
C3 C3 1.372(5) 3_656 ?
C3 C4 1.474(3) . ?
C4 C5 1.408(3) . ?
C4 C9 1.386(3) . ?
C5 C6 1.372(4) . ?
C6 H6 0.9300 . ?
C6 C7 1.378(4) . ?
C7 H7 0.9300 . ?
C7 C8 1.372(4) . ?
C8 H8 0.9300 . ?
C8 C9 1.380(4) . ?
C9 H9 0.9300 . ?
C10 H10A 0.9600 . ?
C10 H10B 0.9600 . ?
C10 H10C 0.9600 . ?
C11 H11A 0.9600 . ?
C11 H11B 0.9600 . ?
C11 H11C 0.9600 . ?
C12 H12A 0.9600 . ?
C12 H12B 0.9600 . ?
C12 H12C 0.9600 . ?

loop_
_geom_torsion_atom_site_label_1
_geom_torsion_atom_site_label_2
_geom_torsion_atom_site_label_3
_geom_torsion_atom_site_label_4
_geom_torsion
_geom_torsion_site_symmetry_1
_geom_torsion_site_symmetry_2
_geom_torsion_site_symmetry_3
_geom_torsion_site_symmetry_4
_geom_torsion_publ_flag
O1 C2 C3 C3 1.5(5) . . . 3_656 ?
O1 C2 C3 C4 -179.2(3) . . . . ?
N1 C2 C3 C3 -179.4(3) . . . 3_656 ?
N1 C2 C3 C4 -0.1(3) . . . . ?
N1 C5 C6 C7 -180.0(2) . . . . ?
C1 N1 C2 O1 -0.8(4) . . . . ?
C1 N1 C2 C3 -179.9(2) . . . . ?
C1 N1 C5 C4 179.6(2) . . . . ?
C1 N1 C5 C6 -0.9(4) . . . . ?
C2 N1 C1 Si1 91.2(3) . . . . ?
C2 N1 C5 C4 -1.0(3) . . . . ?
C2 N1 C5 C6 178.5(3) . . . . ?
C2 C3 C4 C5 -0.5(3) . . . . ?
C2 C3 C4 C9 -179.4(3) . . . . ?
C3 C3 C4 C5 178.7(3) 3_656 . . . ?
C3 C3 C4 C9 -0.1(6) 3_656 . . . ?
C3 C4 C5 N1 1.0(3) . . . . ?
C3 C4 C5 C6 -178.6(2) . . . . ?
C3 C4 C9 C8 178.7(3) . . . . ?
C4 C5 C6 C7 -0.5(4) . . . . ?
C5 N1 C1 Si1 -89.5(3) . . . . ?
C5 N1 C2 O1 179.8(3) . . . . ?
C5 N1 C2 C3 0.7(3) . . . . ?
C5 C4 C9 C8 -0.1(4) . . . . ?
C5 C6 C7 C8 0.1(4) . . . . ?
C6 C7 C8 C9 0.4(5) . . . . ?
C7 C8 C9 C4 -0.4(5) . . . . ?
C9 C4 C5 N1 -180.0(2) . . . . ?
C9 C4 C5 C6 0.5(4) . . . . ?
C10 Si1 C1 N1 74.2(2) . . . . ?
C11 Si1 C1 N1 -166.4(2) . . . . ?
C12 Si1 C1 N1 -46.8(3) . . . . ?
